data_7010483
loop_
_publ_author_name
'Hammes, Brian S.'
'Carrano, Mary W.'
'Carrano, Carl J.'

_publ_section_title
;
 New H-bond accepting tris(pyrazolyl)borates: stabilization of metal
 aquo species as models for the vicinal oxygen chelate enzyme
 superfamily
;
_journal_issue 9
_journal_name_full 'Journal of the Chemical Society, Dalton Transactions'
_journal_page_first 1448
_journal_paper_doi 10.1039/b009621k
_journal_year 2001
_chemical_formula_sum 'C21 H30 B Cl Cu N6 O15'
_chemical_formula_weight 716.31
_chemical_name_systematic
;
?
;
_space_group_IT_number 2
_symmetry_cell_setting triclinic
_symmetry_space_group_name_Hall '-P 1'
_symmetry_space_group_name_H-M 'P -1'
_atom_sites_solution_hydrogens geom
_atom_sites_solution_primary direct
_atom_sites_solution_secondary difmap
_audit_creation_method SHELXL
_cell_angle_alpha 106.982(11)
_cell_angle_beta 108.75(3)
_cell_angle_gamma 103.97(2)
_cell_formula_units_Z 2
_cell_length_a 12.106(3)
_cell_length_b 12.6519(11)
_cell_length_c 13.012(2)
_cell_measurement_reflns_used 37
_cell_measurement_temperature 293(2)
_cell_measurement_theta_max 12.49
_cell_measurement_theta_min 5.06
_cell_volume 1676.7(8)
_computing_cell_refinement 'Siemens XSCANS'
_computing_data_collection 'Siemens XSCANS'
_computing_data_reduction 'Siemens SHELXTL'
_computing_molecular_graphics 'Siemens SHELXTL'
_computing_publication_material 'Siemens SHELXTL'
_computing_structure_refinement 'SHELXL-93 (Sheldrick, 1993)'
_computing_structure_solution 'SHELXS-86 (Sheldrick, 1990)'
_diffrn_ambient_temperature 293(2)
_diffrn_measurement_device 'Siemens P4'
_diffrn_measurement_method '2\q/\w scans'
_diffrn_radiation_monochromator graphite
_diffrn_radiation_source 'fine-focus sealed tube'
_diffrn_radiation_type MoK\a
_diffrn_radiation_wavelength 0.71073
_diffrn_reflns_av_R_equivalents 0.0169
_diffrn_reflns_av_sigmaI/netI 0.0278
_diffrn_reflns_limit_h_max 0
_diffrn_reflns_limit_h_min -12
_diffrn_reflns_limit_k_max 12
_diffrn_reflns_limit_k_min -12
_diffrn_reflns_limit_l_max 14
_diffrn_reflns_limit_l_min -13
_diffrn_reflns_number 4402
_diffrn_reflns_theta_max 22.49
_diffrn_reflns_theta_min 1.81
_diffrn_standards_interval_count 97
_diffrn_standards_number 3
_exptl_absorpt_coefficient_mu 0.803
_exptl_absorpt_correction_type none
_exptl_crystal_density_diffrn 1.419
_exptl_crystal_F_000 738
_refine_diff_density_max 0.812
_refine_diff_density_min -0.595
_refine_diff_density_rms 0.088
_refine_ls_extinction_method none
_refine_ls_goodness_of_fit_all 1.131
_refine_ls_goodness_of_fit_obs 1.146
_refine_ls_matrix_type full
_refine_ls_number_parameters 443
_refine_ls_number_reflns 4152
_refine_ls_number_restraints 11
_refine_ls_restrained_S_all 1.163
_refine_ls_restrained_S_obs 1.145
_refine_ls_R_factor_all 0.0747
_refine_ls_R_factor_obs 0.0602
_refine_ls_shift/esd_max 0.007
_refine_ls_shift/esd_mean 0.000
_refine_ls_structure_factor_coef Fsqd
_refine_ls_weighting_details 'w=1/[\s^2^(Fo^2^)+(0.1141P)^2^+2.5769P] where P=(Fo^2^+2Fc^2^)/3'
_refine_ls_weighting_scheme calc
_refine_ls_wR_factor_all 0.1979
_refine_ls_wR_factor_obs 0.1766
_reflns_number_observed 3480
_reflns_number_total 4157
_reflns_observed_criterion >2sigma(I)
_cod_data_source_file b009621k.txt
_cod_data_source_block bsh78
_cod_depositor_comments
;
The following automatic conversions were performed:
'_symmetry_cell_setting' value 'Triclinic' changed to 'triclinic'
according to '/home/saulius/struct/CIF-dictionaries/cif_core.dic'
dictionary named 'cif_core.dic' version 2.4.1 from 2010-06-29.

Automatic conversion script
Id: cif_fix_enum 1527 2010-12-29 10:47:43Z saulius 

The following automatic conversions were performed:

'_refine_ls_weighting_scheme' value 'calc
w=1/[\s^2^(Fo^2^)+(0.1141P)^2^+2.5769P] where P=(Fo^2^+2Fc^2^)/3' was
changed to 'calc'. New tag '_refine_ls_weighting_details' was
created. The value of the new tag was set to
'w=1/[\s^2^(Fo^2^)+(0.1141P)^2^+2.5769P] where P=(Fo^2^+2Fc^2^)/3'.

Automatic conversion script
Id: cif_fix_values 3143 2015-03-26 13:38:13Z robertas 
;
_cod_original_cell_volume 1676.7(5)
_cod_original_sg_symbol_H-M P-1
_cod_database_code 7010483

loop_
_symmetry_equiv_pos_as_xyz
'x, y, z'
'-x, -y, -z'

loop_
_atom_site_aniso_label
_atom_site_aniso_U_11
_atom_site_aniso_U_22
_atom_site_aniso_U_33
_atom_site_aniso_U_23
_atom_site_aniso_U_13
_atom_site_aniso_U_12
Cu1 0.0516(5) 0.0449(5) 0.0334(4) 0.0159(3) 0.0177(3) 0.0215(3)
O1 0.069(3) 0.064(3) 0.050(3) 0.032(2) 0.016(2) 0.016(2)
O2 0.071(3) 0.121(4) 0.077(3) 0.068(3) 0.028(3) 0.011(3)
O3 0.081(3) 0.080(3) 0.055(3) 0.035(2) 0.032(2) 0.049(3)
O4 0.063(3) 0.144(5) 0.072(3) 0.056(3) 0.030(3) 0.059(3)
O5 0.076(3) 0.051(3) 0.059(3) 0.019(2) 0.010(2) 0.029(2)
O6 0.083(3) 0.046(2) 0.063(3) 0.025(2) 0.021(2) 0.030(2)
O7 0.108(4) 0.072(3) 0.056(3) 0.033(3) 0.050(3) 0.056(3)
O8 0.064(3) 0.041(3) 0.049(3) 0.016(2) 0.012(2) 0.023(2)
N1 0.049(3) 0.048(3) 0.040(3) 0.021(2) 0.020(2) 0.019(2)
N2 0.050(3) 0.047(3) 0.037(3) 0.017(2) 0.017(2) 0.020(2)
N3 0.052(3) 0.044(3) 0.037(3) 0.014(2) 0.019(2) 0.022(2)
N4 0.054(3) 0.043(3) 0.034(2) 0.015(2) 0.019(2) 0.019(2)
N5 0.054(3) 0.045(3) 0.038(3) 0.017(2) 0.016(2) 0.021(2)
N6 0.049(3) 0.045(3) 0.035(2) 0.019(2) 0.014(2) 0.018(2)
C1 0.060(4) 0.060(4) 0.055(4) 0.015(3) 0.008(3) 0.014(3)
C2 0.045(3) 0.048(3) 0.046(3) 0.019(3) 0.015(3) 0.019(3)
C3 0.049(4) 0.049(3) 0.062(4) 0.028(3) 0.016(3) 0.010(3)
C4 0.048(3) 0.054(4) 0.052(4) 0.029(3) 0.024(3) 0.024(3)
C5 0.053(4) 0.059(4) 0.058(4) 0.033(3) 0.025(3) 0.023(3)
C6 0.101(7) 0.176(11) 0.111(8) 0.103(8) 0.035(6) -0.008(7)
C7 0.970(79) 0.187(18) 0.175(16) 0.143(15) 0.294(31) 0.309(33)
C8 0.089(5) 0.088(5) 0.043(4) 0.026(3) 0.037(4) 0.038(4)
C9 0.064(4) 0.047(3) 0.045(3) 0.020(3) 0.030(3) 0.019(3)
C10 0.063(4) 0.064(4) 0.056(4) 0.027(3) 0.035(3) 0.030(3)
C11 0.052(4) 0.045(3) 0.046(3) 0.020(3) 0.023(3) 0.021(3)
C12 0.061(4) 0.056(4) 0.058(4) 0.027(3) 0.029(3) 0.034(3)
C13 0.107(7) 0.218(13) 0.084(6) 0.074(7) 0.030(6) 0.111(8)
C14 0.097(7) 0.197(12) 0.133(9) 0.107(9) 0.059(7) 0.088(8)
C15 0.071(4) 0.082(5) 0.052(4) 0.035(4) 0.013(3) 0.036(4)
C16 0.051(3) 0.063(4) 0.041(3) 0.031(3) 0.021(3) 0.030(3)
C17 0.059(4) 0.061(4) 0.054(4) 0.034(3) 0.027(3) 0.036(3)
C18 0.053(3) 0.046(3) 0.046(3) 0.025(3) 0.024(3) 0.024(3)
C19 0.064(4) 0.047(4) 0.051(4) 0.022(3) 0.027(3) 0.026(3)
C20 0.100(6) 0.040(4) 0.077(5) 0.017(3) 0.020(4) 0.023(4)
C21 0.150(9) 0.056(5) 0.120(8) 0.027(5) 0.029(7) 0.038(6)
B1 0.050(4) 0.053(4) 0.033(3) 0.018(3) 0.013(3) 0.018(3)
Cl1 0.129(2) 0.108(2) 0.087(2) 0.0528(14) 0.0658(15) 0.072(2)
O9 0.160(8) 0.195(9) 0.087(5) 0.032(5) 0.026(5) 0.047(7)
O10 0.277(25) 0.124(13) 0.532(46) 0.196(21) 0.315(31) 0.148(16)
O11 0.132(15) 0.185(20) 0.150(15) 0.077(14) 0.043(12) 0.030(15)
O12 0.557(75) 0.254(32) 0.122(15) 0.129(20) 0.036(31) 0.218(45)
O10' 0.162(17) 0.113(13) 0.231(22) 0.013(13) -0.049(15) 0.083(14)
O11' 0.121(12) 0.143(14) 0.152(15) 0.007(11) 0.033(10) 0.091(11)
O12' 0.237(27) 0.490(54) 0.322(36) 0.342(41) 0.188(27) 0.208(31)
O13 0.218(11) 0.122(7) 0.328(17) 0.096(9) -0.017(11) 0.056(8)
O14 0.088(4) 0.067(4) 0.347(13) 0.071(6) 0.115(7) 0.026(3)
O15 0.523(33) 0.175(13) 0.387(26) 0.087(15) 0.207(25) 0.129(18)

loop_
_atom_site_label
_atom_site_type_symbol
_atom_site_fract_x
_atom_site_fract_y
_atom_site_fract_z
_atom_site_U_iso_or_equiv
_atom_site_thermal_displace_type
_atom_site_occupancy
_atom_site_calc_flag
_atom_site_refinement_flags
_atom_site_disorder_group
Cu1 Cu 0.62995(6) 0.51126(6) 0.72423(5) 0.0426(3) Uani 1 d . .
O1 O 0.7041(4) 0.6605(4) 0.5891(4) 0.0630(12) Uani 1 d . .
O2 O 0.8887(5) 0.8085(5) 0.6546(5) 0.088(2) Uani 1 d . .
O3 O 0.3965(4) 0.5809(4) 0.6382(4) 0.0654(12) Uani 1 d . .
O4 O 0.2745(5) 0.6027(6) 0.7335(4) 0.085(2) Uani 1 d . .
O5 O 0.5271(4) 0.1919(4) 0.6474(4) 0.0670(12) Uani 1 d . .
O6 O 0.6298(4) 0.1025(4) 0.7471(4) 0.0649(12) Uani 1 d . .
O7 O 0.6858(6) 0.4384(5) 0.6026(4) 0.0682(13) Uani 1 d D .
H7 H 0.6886(94) 0.3825(55) 0.5875(87) 0.107(39) Uiso 1 d D .
O8 O 0.4642(4) 0.3790(4) 0.6346(4) 0.0550(11) Uani 1 d D .
H8 H 0.4708(53) 0.3247(47) 0.6243(50) 0.032(18) Uiso 1 d D .
N1 N 0.7882(4) 0.6528(4) 0.8140(4) 0.0445(11) Uani 1 d . .
N2 N 0.8461(4) 0.6907(4) 0.9344(4) 0.0445(11) Uani 1 d . .
N3 N 0.5757(4) 0.5925(4) 0.8440(4) 0.0437(11) Uani 1 d . .
N4 N 0.6490(4) 0.6211(4) 0.9595(4) 0.0430(11) Uani 1 d . .
N5 N 0.6913(4) 0.4118(4) 0.8434(4) 0.0459(11) Uani 1 d . .
N6 N 0.7782(4) 0.4930(4) 0.9530(4) 0.0434(11) Uani 1 d . .
C1 C 1.0261(6) 0.8596(6) 1.1110(6) 0.067(2) Uani 1 d . .
H1A H 0.9976(6) 0.8163(6) 1.1530(6) 0.100 Uiso 1 calc R .
H1B H 1.0211(6) 0.9368(6) 1.1373(6) 0.100 Uiso 1 calc R .
H1C H 1.1115(6) 0.8683(6) 1.1263(6) 0.100 Uiso 1 calc R .
C2 C 0.9450(5) 0.7933(5) 0.9809(5) 0.0471(14) Uani 1 d . .
C3 C 0.9532(6) 0.8239(5) 0.8899(6) 0.056(2) Uani 1 d . .
H3A H 1.0130(6) 0.8899(5) 0.8955(6) 0.067 Uiso 1 calc R .
C4 C 0.8530(5) 0.7351(5) 0.7877(5) 0.0478(14) Uani 1 d . .
C5 C 0.8061(6) 0.7272(6) 0.6656(6) 0.053(2) Uani 1 d . .
C6 C 0.8557(10) 0.8137(12) 0.5365(9) 0.132(5) Uani 1 d . .
H6A H 0.9003(10) 0.7750(12) 0.4981(9) 0.159 Uiso 1 calc R .
H6B H 0.7665(10) 0.7686(12) 0.4886(9) 0.159 Uiso 1 calc R .
C7 C 0.8781(35) 0.9084(17) 0.5379(16) 0.392(26) Uani 1 d . .
H7B H 0.8539(35) 0.9035(17) 0.4583(16) 0.588 Uiso 1 calc R .
H7C H 0.9665(35) 0.9534(17) 0.5831(16) 0.588 Uiso 1 calc R .
H7D H 0.8324(35) 0.9470(17) 0.5736(16) 0.588 Uiso 1 calc R .
C8 C 0.6439(7) 0.6892(7) 1.1578(5) 0.070(2) Uani 1 d . .
H8B H 0.7259(7) 0.6852(7) 1.1834(5) 0.105 Uiso 1 calc R .
H8C H 0.5910(7) 0.6362(7) 1.1774(5) 0.105 Uiso 1 calc R .
H8D H 0.6503(7) 0.7690(7) 1.1968(5) 0.105 Uiso 1 calc R .
C9 C 0.5879(6) 0.6534(5) 1.0257(5) 0.0503(15) Uani 1 d . .
C10 C 0.4741(6) 0.6462(6) 0.9520(5) 0.056(2) Uani 1 d . .
H10A H 0.4117(6) 0.6630(6) 0.9730(5) 0.068 Uiso 1 calc R .
C11 C 0.4710(5) 0.6085(5) 0.8395(5) 0.0456(14) Uani 1 d . .
C12 C 0.3773(6) 0.5951(5) 0.7251(6) 0.054(2) Uani 1 d . .
C13 C 0.1828(10) 0.6080(12) 0.6277(8) 0.126(4) Uani 1 d . .
H13A H 0.2245(10) 0.6693(12) 0.6076(8) 0.151 Uiso 1 calc R .
H13B H 0.1479(10) 0.5324(12) 0.5602(8) 0.151 Uiso 1 calc R .
C14 C 0.0842(9) 0.6342(12) 0.6563(10) 0.122(4) Uani 1 d . .
H14A H 0.0242(9) 0.6379(12) 0.5894(10) 0.184 Uiso 1 calc R .
H14B H 0.1195(9) 0.7093(12) 0.7229(10) 0.184 Uiso 1 calc R .
H14C H 0.0431(9) 0.5728(12) 0.6757(10) 0.184 Uiso 1 calc R .
C15 C 0.9435(7) 0.5064(7) 1.1357(6) 0.069(2) Uani 1 d . .
H15A H 0.9569(7) 0.5895(7) 1.1604(6) 0.103 Uiso 1 calc R .
H15B H 1.0190(7) 0.4952(7) 1.1349(6) 0.103 Uiso 1 calc R .
H15C H 0.9217(7) 0.4778(7) 1.1899(6) 0.103 Uiso 1 calc R .
C16 C 0.8396(5) 0.4392(5) 1.0144(5) 0.0471(14) Uani 1 d . .
C17 C 0.7877(6) 0.3186(6) 0.9433(5) 0.0520(15) Uani 1 d . .
H17A H 0.8090(6) 0.2585(6) 0.9617(5) 0.062 Uiso 1 calc R .
C18 C 0.6964(5) 0.3069(5) 0.8379(5) 0.0449(13) Uani 1 d . .
C19 C 0.6097(6) 0.1973(5) 0.7339(5) 0.0518(15) Uani 1 d . .
C20 C 0.5512(8) -0.0136(6) 0.6493(7) 0.080(2) Uani 1 d . .
H20A H 0.4632(8) -0.0269(6) 0.6294(7) 0.095 Uiso 1 calc R .
H20B H 0.5661(8) -0.0166(6) 0.5798(7) 0.095 Uiso 1 calc R .
C21 C 0.5824(11) -0.1044(7) 0.6859(9) 0.119(4) Uani 1 d . .
H21A H 0.5316(11) -0.1814(7) 0.6226(9) 0.178 Uiso 1 calc R .
H21B H 0.5670(11) -0.1011(7) 0.7544(9) 0.178 Uiso 1 calc R .
H21C H 0.6695(11) -0.0909(7) 0.7049(9) 0.178 Uiso 1 calc R .
B1 B 0.7850(6) 0.6210(6) 0.9955(6) 0.047(2) Uani 1 d . .
H10B H 0.8326(6) 0.6612(6) 1.0818(6) 0.056 Uiso 1 calc R .
Cl1 Cl 0.8441(3) 0.2154(2) 0.5723(2) 0.0931(7) Uani 1 d D 1
O9 O 0.7980(8) 0.1372(7) 0.4586(5) 0.165(3) Uani 1 d D 1
O10 O 0.7515(8) 0.2467(11) 0.5924(10) 0.239(15) Uani 0.553(10) d PD 1
O11 O 0.9373(11) 0.3133(8) 0.5919(9) 0.164(7) Uani 0.553(10) d PD 1
O12 O 0.8896(16) 0.1646(9) 0.6458(7) 0.313(29) Uani 0.553(10) d PD 1
O10' O 0.8480(23) 0.3354(17) 0.6026(21) 0.214(13) Uani 0.553(10) d P 2
O11' O 0.9761(15) 0.2347(16) 0.6339(17) 0.150(8) Uani 0.553(10) d P 2
O12' O 0.7873(25) 0.1611(37) 0.6199(29) 0.270(19) Uani 0.553(10) d P 2
O13 O 0.6554(12) 1.1158(9) 1.0882(14) 0.260(8) Uani 1 d . .
O14 O 0.7397(6) 0.9360(6) 1.0424(10) 0.165(4) Uani 1 d . .
O15 O 0.6614(25) 1.0014(14) 1.1469(20) 0.364(11) Uani 1 d . .

loop_
_atom_type_symbol
_atom_type_description
_atom_type_scat_dispersion_real
_atom_type_scat_dispersion_imag
_atom_type_scat_source
C C 0.0033 0.0016 'International Tables Vol C Tables 4.2.6.8 and 6.1.1.4'
H H 0.0000 0.0000 'International Tables Vol C Tables 4.2.6.8 and 6.1.1.4'
B B 0.0013 0.0007 'International Tables Vol C Tables 4.2.6.8 and 6.1.1.4'
N N 0.0061 0.0033 'International Tables Vol C Tables 4.2.6.8 and 6.1.1.4'
O O 0.0106 0.0060 'International Tables Vol C Tables 4.2.6.8 and 6.1.1.4'
Cl Cl 0.1484 0.1585 'International Tables Vol C Tables 4.2.6.8 and 6.1.1.4'
Cu Cu 0.3201 1.2651 'International Tables Vol C Tables 4.2.6.8 and 6.1.1.4'

loop_
_geom_angle_atom_site_label_1
_geom_angle_atom_site_label_2
_geom_angle_atom_site_label_3
_geom_angle
_geom_angle_site_symmetry_1
_geom_angle_site_symmetry_3
_geom_angle_publ_flag
O8 Cu1 N1 175.2(2) . . ?
O8 Cu1 O7 89.9(2) . . ?
N1 Cu1 O7 93.0(2) . . ?
O8 Cu1 N3 91.7(2) . . ?
N1 Cu1 N3 85.1(2) . . ?
O7 Cu1 N3 176.7(2) . . ?
O8 Cu1 N5 88.7(2) . . ?
N1 Cu1 N5 94.7(2) . . ?
O7 Cu1 N5 96.8(2) . . ?
N3 Cu1 N5 86.1(2) . . ?
C5 O2 C6 117.6(6) . . ?
C12 O4 C13 114.5(6) . . ?
C19 O6 C20 117.7(5) . . ?
C4 N1 N2 105.9(4) . . ?
C4 N1 Cu1 135.2(4) . . ?
N2 N1 Cu1 118.6(3) . . ?
C2 N2 N1 110.1(4) . . ?
C2 N2 B1 130.8(5) . . ?
N1 N2 B1 118.8(4) . . ?
C11 N3 N4 107.1(4) . . ?
C11 N3 Cu1 134.7(4) . . ?
N4 N3 Cu1 116.9(3) . . ?
C9 N4 N3 109.3(5) . . ?
C9 N4 B1 131.0(5) . . ?
N3 N4 B1 119.5(4) . . ?
C18 N5 N6 106.3(4) . . ?
C18 N5 Cu1 142.0(4) . . ?
N6 N5 Cu1 109.0(3) . . ?
C16 N6 N5 110.5(4) . . ?
C16 N6 B1 129.0(5) . . ?
N5 N6 B1 120.1(4) . . ?
N2 C2 C3 108.3(5) . . ?
N2 C2 C1 123.3(5) . . ?
C3 C2 C1 128.4(6) . . ?
C2 C3 C4 105.2(5) . . ?
N1 C4 C3 110.5(5) . . ?
N1 C4 C5 119.3(5) . . ?
C3 C4 C5 129.9(6) . . ?
O1 C5 O2 125.4(6) . . ?
O1 C5 C4 124.1(6) . . ?
O2 C5 C4 110.4(6) . . ?
C7 C6 O2 115.1(14) . . ?
N4 C9 C10 108.0(5) . . ?
N4 C9 C8 122.3(6) . . ?
C10 C9 C8 129.7(6) . . ?
C9 C10 C11 105.5(5) . . ?
N3 C11 C10 110.1(5) . . ?
N3 C11 C12 119.1(5) . . ?
C10 C11 C12 130.6(6) . . ?
O3 C12 O4 125.7(6) . . ?
O3 C12 C11 123.2(6) . . ?
O4 C12 C11 111.1(5) . . ?
C14 C13 O4 108.2(8) . . ?
N6 C16 C17 107.3(5) . . ?
N6 C16 C15 122.6(5) . . ?
C17 C16 C15 130.2(5) . . ?
C16 C17 C18 105.1(5) . . ?
N5 C18 C17 110.8(5) . . ?
N5 C18 C19 121.2(5) . . ?
C17 C18 C19 128.0(5) . . ?
O5 C19 O6 123.5(6) . . ?
O5 C19 C18 125.0(5) . . ?
O6 C19 C18 111.5(5) . . ?
C21 C20 O6 108.4(6) . . ?
N6 B1 N2 111.4(5) . . ?
N6 B1 N4 109.1(5) . . ?
N2 B1 N4 106.3(4) . . ?
O12 Cl1 O10 109.56(10) . . ?
O12 Cl1 O9 109.54(10) . . ?
O10 Cl1 O9 109.44(10) . . ?
O12 Cl1 O11 109.51(10) . . ?
O10 Cl1 O11 109.44(10) . . ?
O9 Cl1 O11 109.34(10) . . ?

loop_
_geom_bond_atom_site_label_1
_geom_bond_atom_site_label_2
_geom_bond_distance
_geom_bond_site_symmetry_2
_geom_bond_publ_flag
Cu1 O8 1.981(5) . ?
Cu1 N1 1.981(5) . ?
Cu1 O7 1.986(5) . ?
Cu1 N3 1.991(4) . ?
Cu1 N5 2.322(4) . ?
O1 C5 1.202(7) . ?
O2 C5 1.326(8) . ?
O2 C6 1.485(10) . ?
O3 C12 1.198(7) . ?
O4 C12 1.307(8) . ?
O4 C13 1.496(9) . ?
O5 C19 1.213(7) . ?
O6 C19 1.327(7) . ?
O6 C20 1.462(8) . ?
N1 C4 1.344(7) . ?
N1 N2 1.367(6) . ?
N2 C2 1.345(7) . ?
N2 B1 1.558(8) . ?
N3 C11 1.317(7) . ?
N3 N4 1.359(6) . ?
N4 C9 1.344(7) . ?
N4 B1 1.560(8) . ?
N5 C18 1.326(7) . ?
N5 N6 1.362(6) . ?
N6 C16 1.354(7) . ?
N6 B1 1.523(8) . ?
C1 C2 1.496(8) . ?
C2 C3 1.374(8) . ?
C3 C4 1.391(9) . ?
C4 C5 1.468(8) . ?
C6 C7 1.16(2) . ?
C8 C9 1.505(8) . ?
C9 C10 1.366(9) . ?
C10 C11 1.386(8) . ?
C11 C12 1.485(8) . ?
C13 C14 1.441(13) . ?
C15 C16 1.489(8) . ?
C16 C17 1.385(9) . ?
C17 C18 1.397(8) . ?
C18 C19 1.464(8) . ?
C20 C21 1.450(11) . ?
Cl1 O12 1.350(5) . ?
Cl1 O10 1.351(5) . ?
Cl1 O9 1.352(5) . ?
Cl1 O11 1.352(5) . ?
